data_4110812
loop_
_publ_author_name
'Evan G. Moore'
'Jide Xu'
'Christoph J. Jocher'
'Eric J. Werner'
'Kenneth N. Raymond'

_publ_section_title
;
 "Cymothoe sangaris": An Extremely Stable and Highly Luminescent
 1,2-Hydroxypyridinonate Chelate of Eu(III)
;
_journal_name_full 'Journal of the American Chemical Society'
_journal_page_first 10648
_journal_page_last 10649
_journal_paper_doi 10.1021/ja062597+
_journal_volume 128
_journal_year 2006
_chemical_formula_sum 'C36 H44 Eu N9 O14'
_chemical_formula_weight 978.76
_chemical_name_systematic
;
 ?
;
_space_group_IT_number 14
_symmetry_cell_setting monoclinic
_symmetry_space_group_name_Hall '-P 2yn'
_symmetry_space_group_name_H-M 'P 1 21/n 1'
_atom_sites_solution_hydrogens geom
_atom_sites_solution_primary direct
_atom_sites_solution_secondary difmap
_audit_conform_dict_location ftp://ftp.iucr.org/pub/cif_core.dic
_audit_conform_dict_name cif_core.dic
_audit_conform_dict_version 2.3
_audit_creation_date 2006-06-01T17:05:40-00:00
_audit_creation_method 'WinGX routine CIF_UPDATE'
_cell_angle_alpha 90
_cell_angle_beta 92.781(2)
_cell_angle_gamma 90
_cell_formula_units_Z 4
_cell_length_a 10.0579(16)
_cell_length_b 17.848(3)
_cell_length_c 22.642(4)
_cell_measurement_reflns_used 8192
_cell_measurement_temperature 135(2)
_cell_measurement_theta_max 26.160
_cell_measurement_theta_min 3.538
_cell_volume 4059.8(12)
_computing_cell_refinement 'SAINT V 6.22'
_computing_data_collection 'SMART V.5.618'
_computing_data_reduction 'SAINT V.6.22'
_computing_molecular_graphics 'SHELXTL (Siemens, 1996)'
_computing_publication_material CIFTAB
_computing_structure_refinement 'SHELXL-97 (Sheldrick, 1997)'
_computing_structure_solution 'SHELXS-97 (Sheldrick, 1990)'
_diffrn_ambient_temperature 135(2)
_diffrn_detector_area_resol_mean 83.66
_diffrn_measured_fraction_theta_full 0.99
_diffrn_measured_fraction_theta_max 0.93
_diffrn_measurement_device_type 'Brucker APEX I'
_diffrn_measurement_method \w/2\q-scans
_diffrn_radiation_monochromator graphite
_diffrn_radiation_source 'fine-focus sealed tube'
_diffrn_radiation_type MoK\a
_diffrn_radiation_wavelength 0.71073
_diffrn_reflns_av_R_equivalents 0.0208
_diffrn_reflns_av_unetI/netI 0.0254
_diffrn_reflns_limit_h_max 12
_diffrn_reflns_limit_h_min -12
_diffrn_reflns_limit_k_max 12
_diffrn_reflns_limit_k_min -22
_diffrn_reflns_limit_l_max 27
_diffrn_reflns_limit_l_min -27
_diffrn_reflns_number 19141
_diffrn_reflns_theta_full 25.0
_diffrn_reflns_theta_max 26.4
_diffrn_reflns_theta_min 3.46
_diffrn_standards_decay_% 0
_diffrn_standards_interval_count 0
_diffrn_standards_interval_time 0
_diffrn_standards_number 0
_exptl_absorpt_coefficient_mu 1.623
_exptl_absorpt_correction_T_max 0.8949
_exptl_absorpt_correction_T_min 0.5629
_exptl_absorpt_correction_type multi-scan
_exptl_absorpt_process_details 'SADABS V2.03'
_exptl_crystal_colour colourless
_exptl_crystal_density_diffrn 1.601
_exptl_crystal_description plate
_exptl_crystal_F_000 1992
_exptl_crystal_size_max 0.4
_exptl_crystal_size_mid 0.2
_exptl_crystal_size_min 0.07
_refine_diff_density_max 0.966
_refine_diff_density_min -0.531
_refine_diff_density_rms 0.076
_refine_ls_extinction_method none
_refine_ls_goodness_of_fit_ref 1.13
_refine_ls_hydrogen_treatment constr
_refine_ls_matrix_type full
_refine_ls_number_parameters 569
_refine_ls_number_reflns 7783
_refine_ls_number_restraints 0
_refine_ls_restrained_S_all 1.13
_refine_ls_R_factor_all 0.0412
_refine_ls_R_factor_gt 0.0342
_refine_ls_shift/su_max 0.003
_refine_ls_shift/su_mean 0
_refine_ls_structure_factor_coef Fsqd
_refine_ls_weighting_details 'calc w=1/[\s^2^(Fo^2^)+(0.0155P)^2^+10.2754P] where P=(Fo^2^+2Fc^2^)/3'
_refine_ls_weighting_scheme calc
_refine_ls_wR_factor_gt 0.0766
_refine_ls_wR_factor_ref 0.0788
_reflns_number_gt 6827
_reflns_number_total 7783
_reflns_threshold_expression >2sigma(I)
_cod_data_source_file ja062597si20060622_063853.cif
_cod_data_source_block eu5o12hm
_cod_original_cell_volume 4059.8(11)
_cod_database_code 4110812

loop_
_symmetry_equiv_pos_as_xyz
'x, y, z'
'-x+1/2, y+1/2, -z+1/2'
'-x, -y, -z'
'x-1/2, -y-1/2, z-1/2'

loop_
_atom_site_label
_atom_site_type_symbol
_atom_site_fract_x
_atom_site_fract_y
_atom_site_fract_z
_atom_site_U_iso_or_equiv
_atom_site_adp_type
_atom_site_occupancy
_atom_site_symmetry_multiplicity
_atom_site_calc_flag
_atom_site_refinement_flags
_atom_site_disorder_assembly
_atom_site_disorder_group
Eu1 Eu 0.982852(18) 0.744056(10) 0.062630(8) 0.02916(6) Uani 1 1 d . . .
O1A O 0.9753(2) 0.66797(14) 0.15283(11) 0.0309(6) Uani 1 1 d . . .
O2A O 1.1929(3) 0.71124(15) 0.10889(12) 0.0379(6) Uani 1 1 d . . .
O3A O 0.9542(3) 0.6399(2) 0.33280(14) 0.0674(10) Uani 1 1 d . . .
O4A O 0.6037(3) 0.60119(17) 0.17644(13) 0.0458(7) Uani 1 1 d . . .
O5A O 0.6583(3) 0.43940(16) -0.00271(14) 0.0496(8) Uani 1 1 d . . .
O6A O 1.0566(3) 0.67610(15) -0.02085(12) 0.0380(6) Uani 1 1 d . . .
O7A O 0.8505(3) 0.63921(14) 0.03359(11) 0.0331(6) Uani 1 1 d . . .
O1B O 1.1198(3) 0.84388(14) 0.03255(12) 0.0369(6) Uani 1 1 d . . .
O2B O 0.8927(3) 0.81531(15) -0.01881(12) 0.0410(7) Uani 1 1 d . . .
O3B O 1.3295(4) 1.0321(2) -0.0103(2) 0.0816(13) Uani 1 1 d . A .
O5B O 1.0301(4) 0.8779(2) 0.32488(14) 0.0660(10) Uani 1 1 d . A .
O6B O 0.7744(3) 0.77669(16) 0.10095(12) 0.0394(6) Uani 1 1 d . . .
O7B O 0.9942(2) 0.82931(14) 0.14665(11) 0.0316(6) Uani 1 1 d . . .
N1A N 1.0833(3) 0.67470(16) 0.19006(14) 0.0297(7) Uani 1 1 d . . .
N2A N 0.8423(3) 0.6290(2) 0.24475(15) 0.0413(8) Uani 1 1 d . . .
H2AB H 0.8466 0.6314 0.2061 0.05 Uiso 1 1 calc R . .
N3A N 0.6766(3) 0.53673(17) 0.06032(14) 0.0352(7) Uani 1 1 d . . .
H3AA H 0.7119 0.581 0.0681 0.042 Uiso 1 1 calc R . .
N4A N 0.8864(3) 0.59472(16) -0.01086(13) 0.0294(7) Uani 1 1 d . . .
N1B N 1.0755(3) 0.88933(17) -0.01177(14) 0.0359(7) Uani 1 1 d . . .
N3B N 1.1360(4) 0.8754(2) 0.24050(16) 0.0473(9) Uani 1 1 d . A .
H3BA H 1.1295 0.8691 0.2019 0.057 Uiso 1 1 calc R . .
N4B N 0.8892(3) 0.82473(16) 0.18140(14) 0.0322(7) Uani 1 1 d . . .
C1A C 1.1997(4) 0.6961(2) 0.16354(18) 0.0340(8) Uani 1 1 d . . .
C2A C 1.3160(4) 0.6979(3) 0.2007(2) 0.0459(10) Uani 1 1 d . . .
H2AA H 1.3991 0.7079 0.1841 0.055 Uiso 1 1 calc R . .
C3A C 1.3119(4) 0.6857(3) 0.2598(2) 0.0537(12) Uani 1 1 d . . .
H3AB H 1.3915 0.6882 0.2842 0.064 Uiso 1 1 calc R . .
C4A C 1.1917(4) 0.6696(3) 0.2848(2) 0.0503(11) Uani 1 1 d . . .
H4AA H 1.1884 0.663 0.3264 0.06 Uiso 1 1 calc R . .
C5A C 1.0773(4) 0.6631(2) 0.24932(17) 0.0347(8) Uani 1 1 d . . .
C6A C 0.9503(4) 0.6435(2) 0.27906(18) 0.0416(10) Uani 1 1 d . . .
C7A C 0.7165(5) 0.6093(3) 0.2706(2) 0.0522(12) Uani 1 1 d . . .
H7AA H 0.6666 0.6555 0.2791 0.063 Uiso 1 1 calc R . .
H7AB H 0.7348 0.5824 0.3083 0.063 Uiso 1 1 calc R . .
C8A C 0.6342(5) 0.5608(3) 0.2291(2) 0.0525(12) Uani 1 1 d . . .
H8AA H 0.6839 0.5147 0.2201 0.063 Uiso 1 1 calc R . .
H8AB H 0.5509 0.5461 0.2477 0.063 Uiso 1 1 calc R . .
C9A C 0.5169(5) 0.5617(3) 0.1364(2) 0.0488(11) Uani 1 1 d . . .
H9AA H 0.4707 0.5985 0.1098 0.059 Uiso 1 1 calc R . .
H9AB H 0.4484 0.5365 0.1592 0.059 Uiso 1 1 calc R . .
C10A C 0.5813(4) 0.5048(2) 0.09942(19) 0.0417(10) Uani 1 1 d . . .
H10A H 0.6273 0.4677 0.1256 0.05 Uiso 1 1 calc R . .
H10B H 0.5116 0.478 0.0753 0.05 Uiso 1 1 calc R . .
C11A C 0.7107(4) 0.4989(2) 0.01250(18) 0.0340(9) Uani 1 1 d . . .
C12A C 0.8193(4) 0.5293(2) -0.02414(16) 0.0316(8) Uani 1 1 d . . .
C13A C 0.8599(4) 0.4867(2) -0.07056(17) 0.0376(9) Uani 1 1 d . . .
H13A H 0.8147 0.4413 -0.0804 0.045 Uiso 1 1 calc R . .
C14A C 0.9661(4) 0.5092(2) -0.10307(18) 0.0404(10) Uani 1 1 d . . .
H14A H 0.9923 0.4798 -0.1355 0.048 Uiso 1 1 calc R . .
C15A C 1.0334(4) 0.5742(2) -0.08844(17) 0.0374(9) Uani 1 1 d . . .
H15B H 1.1053 0.5897 -0.1113 0.045 Uiso 1 1 calc R . .
C16A C 0.9973(4) 0.6180(2) -0.03997(17) 0.0326(8) Uani 1 1 d . . .
C1B C 0.9538(4) 0.8705(2) -0.03917(18) 0.0392(9) Uani 1 1 d . . .
C2B C 0.9106(5) 0.9157(2) -0.08750(19) 0.0498(11) Uani 1 1 d . . .
H2BB H 0.8301 0.9036 -0.1091 0.06 Uiso 1 1 calc R . .
C3B C 0.9826(6) 0.9764(3) -0.1038(2) 0.0625(15) Uani 1 1 d . . .
H3BB H 0.9517 1.0058 -0.1366 0.075 Uiso 1 1 calc R . .
C4B C 1.0992(6) 0.9954(2) -0.0733(2) 0.0590(14) Uani 1 1 d . . .
H4BA H 1.1471 1.0386 -0.0844 0.071 Uiso 1 1 calc R . .
C5B C 1.1468(5) 0.9518(2) -0.0265(2) 0.0443(11) Uani 1 1 d . A .
C6B C 1.2715(5) 0.9768(3) 0.0077(2) 0.0584(14) Uani 1 1 d . . .
C9B1 C 1.3391(7) 0.9466(4) 0.2336(4) 0.098(3) Uani 0.511(13) 1 d P A 1
H9B1 H 1.294 0.9959 0.2323 0.117 Uiso 0.511(13) 1 calc PR A 1
H9B2 H 1.429 0.9536 0.2526 0.117 Uiso 0.511(13) 1 calc PR A 1
N2B1 N 1.3116(4) 0.9399(2) 0.05619(18) 0.0601(12) Uani 0.511(13) 1 d P A 1
H2B1 H 1.2537 0.9075 0.069 0.072 Uiso 0.511(13) 1 calc PR A 1
C7B1 C 1.4510(10) 0.9449(7) 0.0958(5) 0.038(2) Uani 0.511(13) 1 d P A 1
H7B1 H 1.4909 0.8943 0.1 0.045 Uiso 0.511(13) 1 calc PR A 1
H7B2 H 1.5144 0.9775 0.0759 0.045 Uiso 0.511(13) 1 calc PR A 1
C8B1 C 1.4260(9) 0.9758(5) 0.1554(4) 0.041(3) Uani 0.511(13) 1 d P A 1
H8B1 H 1.5119 0.9846 0.1775 0.049 Uiso 0.511(13) 1 calc PR A 1
H8B2 H 1.3789 1.0243 0.1511 0.049 Uiso 0.511(13) 1 calc PR A 1
O4B1 O 1.3487(10) 0.9253(6) 0.1869(5) 0.051(2) Uani 0.511(13) 1 d P A 1
C9B2 C 1.3391(7) 0.9466(4) 0.2336(4) 0.098(3) Uani 0.489(13) 1 d P A 2
H9B3 H 1.4199 0.9642 0.2563 0.117 Uiso 0.489(13) 1 calc PR A 2
H9B4 H 1.2841 0.9907 0.2219 0.117 Uiso 0.489(13) 1 calc PR A 2
N2B2 N 1.3116(4) 0.9399(2) 0.05619(18) 0.0601(12) Uani 0.489(13) 1 d P A 2
H2B2 H 1.2848 0.8948 0.066 0.072 Uiso 0.489(13) 1 calc PR A 2
C8B2 C 1.4679(10) 0.9295(6) 0.1309(5) 0.042(3) Uani 0.489(13) 1 d P A 2
H8B3 H 1.508 0.8888 0.1079 0.05 Uiso 0.489(13) 1 calc PR A 2
H8B4 H 1.5412 0.9556 0.1532 0.05 Uiso 0.489(13) 1 calc PR A 2
O4B2 O 1.3814(9) 0.8966(6) 0.1725(5) 0.042(2) Uani 0.489(13) 1 d P A 2
C7B2 C 1.4021(11) 0.9831(7) 0.0891(4) 0.039(3) Uani 0.489(13) 1 d P A 2
H7B3 H 1.3563 1.0232 0.1105 0.047 Uiso 0.489(13) 1 calc PR A 2
H7B4 H 1.4675 1.0064 0.0634 0.047 Uiso 0.489(13) 1 calc PR A 2
C10B C 1.2637(5) 0.8948(3) 0.2688(2) 0.0655(15) Uani 1 1 d . . .
H10C H 1.3164 0.8485 0.2757 0.079 Uiso 1 1 calc R A 1
H10D H 1.2492 0.9178 0.3078 0.079 Uiso 1 1 calc R A 1
C11B C 1.0290(5) 0.8672(2) 0.27167(18) 0.0413(10) Uani 1 1 d . . .
C12B C 0.9005(4) 0.8438(2) 0.24006(18) 0.0368(9) Uani 1 1 d . A .
C13B C 0.7889(5) 0.8405(3) 0.2729(2) 0.0519(12) Uani 1 1 d . . .
H13B H 0.7947 0.8531 0.3137 0.062 Uiso 1 1 calc R A .
C14B C 0.6682(5) 0.8189(3) 0.2462(2) 0.0615(14) Uani 1 1 d . A .
H14B H 0.5906 0.8185 0.2685 0.074 Uiso 1 1 calc R . .
C15B C 0.6601(4) 0.7982(3) 0.1884(2) 0.0536(12) Uani 1 1 d . . .
H15A H 0.5763 0.7833 0.1711 0.064 Uiso 1 1 calc R A .
C16B C 0.7720(4) 0.7982(2) 0.1536(2) 0.0385(9) Uani 1 1 d . A .
N1S N 0.5159(3) 0.25006(17) 0.02590(14) 0.0348(7) Uani 1 1 d . . .
C1S1 C 0.4596(5) 0.1725(2) 0.0269(2) 0.0443(10) Uani 1 1 d . . .
H1SA H 0.3731 0.1717 0.0051 0.067 Uiso 1 1 calc R . .
H1SB H 0.4482 0.1572 0.068 0.067 Uiso 1 1 calc R . .
H1SC H 0.5205 0.1378 0.0084 0.067 Uiso 1 1 calc R . .
C1S2 C 0.5349(6) 0.2719(3) -0.0364(2) 0.0625(15) Uani 1 1 d . . .
H1SD H 0.572 0.3226 -0.0375 0.094 Uiso 1 1 calc R . .
H1SE H 0.449 0.2708 -0.0587 0.094 Uiso 1 1 calc R . .
H1SF H 0.5963 0.2367 -0.0541 0.094 Uiso 1 1 calc R . .
C1S3 C 0.6466(5) 0.2532(3) 0.0594(2) 0.0592(13) Uani 1 1 d . . .
H1SG H 0.6818 0.3044 0.0582 0.089 Uiso 1 1 calc R . .
H1SH H 0.709 0.2188 0.0415 0.089 Uiso 1 1 calc R . .
H1SI H 0.6352 0.2386 0.1006 0.089 Uiso 1 1 calc R . .
C1S4 C 0.4229(5) 0.3021(3) 0.0529(3) 0.0712(16) Uani 1 1 d . . .
H1SJ H 0.4595 0.353 0.0524 0.107 Uiso 1 1 calc R . .
H1SK H 0.4101 0.2869 0.0938 0.107 Uiso 1 1 calc R . .
H1SL H 0.3372 0.3011 0.0304 0.107 Uiso 1 1 calc R . .

loop_
_atom_site_aniso_label
_atom_site_aniso_U_11
_atom_site_aniso_U_22
_atom_site_aniso_U_33
_atom_site_aniso_U_23
_atom_site_aniso_U_13
_atom_site_aniso_U_12
Eu1 0.03120(10) 0.02559(10) 0.03085(10) -0.00308(8) 0.00325(7) -0.01086(8)
O1A 0.0296(13) 0.0332(14) 0.0297(13) -0.0012(11) 0.0011(11) -0.0080(11)
O2A 0.0301(14) 0.0409(15) 0.0434(16) -0.0026(13) 0.0089(12) -0.0059(12)
O3A 0.057(2) 0.113(3) 0.0316(18) 0.0016(18) 0.0005(15) -0.017(2)
O4A 0.0426(17) 0.0457(17) 0.0492(18) 0.0051(14) 0.0033(14) -0.0087(13)
O5A 0.0522(18) 0.0339(16) 0.062(2) -0.0099(14) -0.0010(15) -0.0181(14)
O6A 0.0416(16) 0.0366(15) 0.0367(15) -0.0062(12) 0.0111(12) -0.0135(12)
O7A 0.0375(14) 0.0288(13) 0.0335(14) -0.0086(11) 0.0068(11) -0.0111(11)
O1B 0.0406(15) 0.0314(14) 0.0389(15) 0.0009(12) 0.0020(12) -0.0147(12)
O2B 0.0473(17) 0.0342(15) 0.0407(16) -0.0001(12) -0.0046(13) -0.0098(13)
O3B 0.090(3) 0.050(2) 0.109(3) -0.008(2) 0.046(2) -0.042(2)
O5B 0.087(3) 0.075(2) 0.0355(18) -0.0187(17) 0.0029(17) 0.017(2)
O6B 0.0336(14) 0.0433(16) 0.0411(16) -0.0020(13) -0.0005(12) -0.0059(12)
O7B 0.0305(13) 0.0336(14) 0.0314(14) -0.0066(11) 0.0085(11) -0.0067(11)
N1A 0.0279(16) 0.0248(15) 0.0362(17) -0.0020(13) -0.0001(13) -0.0017(12)
N2A 0.0373(19) 0.057(2) 0.0299(18) 0.0029(16) 0.0061(15) -0.0105(16)
N3A 0.0357(18) 0.0271(16) 0.0426(19) -0.0004(14) 0.0010(15) -0.0130(13)
N4A 0.0352(17) 0.0257(15) 0.0270(16) -0.0021(12) -0.0018(13) -0.0055(13)
N1B 0.049(2) 0.0250(16) 0.0342(18) -0.0040(13) 0.0114(15) -0.0083(14)
N3B 0.048(2) 0.060(2) 0.0342(19) -0.0127(17) -0.0023(16) -0.0044(18)
N4B 0.0338(17) 0.0244(15) 0.0391(18) -0.0026(13) 0.0092(14) 0.0010(13)
C1A 0.0301(19) 0.0272(19) 0.045(2) -0.0043(16) 0.0062(17) -0.0016(15)
C2A 0.027(2) 0.049(3) 0.062(3) -0.001(2) 0.0010(19) 0.0018(18)
C3A 0.036(2) 0.063(3) 0.060(3) 0.007(2) -0.015(2) 0.000(2)
C4A 0.043(3) 0.061(3) 0.045(3) 0.009(2) -0.011(2) 0.000(2)
C5A 0.036(2) 0.036(2) 0.032(2) 0.0006(16) 0.0019(16) 0.0001(17)
C6A 0.045(2) 0.047(2) 0.033(2) 0.0000(18) 0.0017(18) -0.0015(19)
C7A 0.046(3) 0.074(3) 0.038(2) 0.003(2) 0.012(2) -0.014(2)
C8A 0.045(3) 0.057(3) 0.056(3) 0.013(2) 0.009(2) -0.017(2)
C9A 0.050(3) 0.043(2) 0.053(3) 0.002(2) 0.003(2) -0.013(2)
C10A 0.040(2) 0.036(2) 0.049(3) 0.0059(19) 0.0043(19) -0.0123(18)
C11A 0.032(2) 0.0282(19) 0.040(2) 0.0023(16) -0.0089(17) -0.0041(16)
C12A 0.036(2) 0.0262(18) 0.032(2) 0.0008(15) -0.0095(16) -0.0049(15)
C13A 0.047(2) 0.0273(19) 0.037(2) -0.0042(16) -0.0108(18) -0.0005(17)
C14A 0.054(3) 0.036(2) 0.030(2) -0.0081(17) -0.0062(19) 0.0058(19)
C15A 0.042(2) 0.038(2) 0.032(2) -0.0014(17) 0.0011(17) -0.0013(18)
C16A 0.037(2) 0.0309(19) 0.0296(19) 0.0026(15) -0.0003(16) -0.0019(16)
C1B 0.054(3) 0.030(2) 0.034(2) -0.0056(17) 0.0067(19) -0.0039(18)
C2B 0.075(3) 0.040(2) 0.034(2) -0.0005(19) 0.003(2) 0.008(2)
C3B 0.104(5) 0.041(3) 0.044(3) 0.008(2) 0.026(3) 0.014(3)
C4B 0.093(4) 0.028(2) 0.060(3) 0.004(2) 0.044(3) -0.001(2)
C5B 0.062(3) 0.0241(19) 0.049(3) -0.0043(18) 0.030(2) -0.0078(19)
C6B 0.075(3) 0.038(2) 0.067(3) -0.019(2) 0.042(3) -0.025(2)
C9B1 0.077(5) 0.062(4) 0.148(7) 0.012(5) -0.058(5) -0.030(3)
N2B1 0.066(3) 0.069(3) 0.047(2) -0.020(2) 0.022(2) -0.049(2)
C7B1 0.028(5) 0.043(6) 0.042(6) 0.000(5) -0.001(4) -0.008(4)
C8B1 0.040(5) 0.040(5) 0.042(5) -0.001(4) -0.005(4) -0.008(4)
O4B1 0.035(5) 0.053(6) 0.065(6) -0.006(5) 0.013(4) -0.009(4)
C9B2 0.077(5) 0.062(4) 0.148(7) 0.012(5) -0.058(5) -0.030(3)
N2B2 0.066(3) 0.069(3) 0.047(2) -0.020(2) 0.022(2) -0.049(2)
C8B2 0.041(5) 0.042(6) 0.043(6) 0.001(5) -0.005(5) -0.008(4)
O4B2 0.031(4) 0.049(5) 0.047(5) 0.010(4) -0.002(3) -0.005(4)
C7B2 0.029(5) 0.040(6) 0.049(6) 0.000(5) 0.000(4) -0.012(4)
C10B 0.059(3) 0.074(4) 0.061(3) -0.025(3) -0.021(3) 0.001(3)
C11B 0.059(3) 0.031(2) 0.035(2) -0.0087(17) 0.002(2) 0.0115(19)
C12B 0.048(2) 0.0271(19) 0.037(2) -0.0039(16) 0.0130(18) 0.0053(17)
C13B 0.066(3) 0.044(2) 0.049(3) -0.011(2) 0.031(2) 0.000(2)
C14B 0.054(3) 0.056(3) 0.078(4) -0.013(3) 0.037(3) 0.000(2)
C15B 0.035(2) 0.049(3) 0.078(4) -0.011(2) 0.018(2) -0.007(2)
C16B 0.032(2) 0.029(2) 0.055(3) 0.0001(18) 0.0042(18) 0.0006(16)
N1S 0.0362(16) 0.0317(17) 0.0363(17) 0.0001(14) -0.0018(13) -0.0124(14)
C1S1 0.051(3) 0.035(2) 0.047(3) 0.0068(19) 0.000(2) -0.0185(19)
C1S2 0.087(4) 0.057(3) 0.042(3) 0.014(2) -0.009(2) -0.040(3)
C1S3 0.045(2) 0.066(3) 0.064(3) 0.007(3) -0.018(2) -0.020(2)
C1S4 0.059(3) 0.059(3) 0.095(4) -0.034(3) 0.001(3) 0.001(3)

loop_
_atom_type_symbol
_atom_type_description
_atom_type_scat_dispersion_real
_atom_type_scat_dispersion_imag
_atom_type_scat_source
C C 0.0033 0.0016 'International Tables Vol C Tables 4.2.6.8 and 6.1.1.4'
H H 0 0 'International Tables Vol C Tables 4.2.6.8 and 6.1.1.4'
N N 0.0061 0.0033 'International Tables Vol C Tables 4.2.6.8 and 6.1.1.4'
O O 0.0106 0.006 'International Tables Vol C Tables 4.2.6.8 and 6.1.1.4'
Eu Eu -0.1578 3.6682 'International Tables Vol C Tables 4.2.6.8 and 6.1.1.4'

loop_
_geom_angle_atom_site_label_1
_geom_angle_atom_site_label_2
_geom_angle_atom_site_label_3
_geom_angle
O7A Eu1 O1B 147.06(9)
O7A Eu1 O6B 78.56(9)
O1B Eu1 O6B 117.07(10)
O7A Eu1 O2B 91.10(9)
O1B Eu1 O2B 65.26(9)
O6B Eu1 O2B 80.95(10)
O7A Eu1 O2A 113.66(9)
O1B Eu1 O2A 78.23(9)
O6B Eu1 O2A 132.63(9)
O2B Eu1 O2A 140.05(9)
O7A Eu1 O6A 64.68(8)
O1B Eu1 O6A 86.98(9)
O6B Eu1 O6A 136.40(9)
O2B Eu1 O6A 77.31(10)
O2A Eu1 O6A 85.43(10)
O7A Eu1 O7B 135.60(8)
O1B Eu1 O7B 75.47(9)
O6B Eu1 O7B 64.58(9)
O2B Eu1 O7B 105.83(9)
O2A Eu1 O7B 78.67(9)
O6A Eu1 O7B 158.31(9)
O7A Eu1 O1A 75.79(8)
O1B Eu1 O1A 134.08(9)
O6B Eu1 O1A 76.63(9)
O2B Eu1 O1A 155.82(9)
O2A Eu1 O1A 64.02(9)
O6A Eu1 O1A 113.55(9)
O7B Eu1 O1A 72.43(8)
O7A Eu1 C16B 92.11(9)
O1B Eu1 C16B 111.88(10)
O6B Eu1 C16B 20.26(10)
O2B Eu1 C16B 95.65(10)
O2A Eu1 C16B 113.25(10)
O6A Eu1 C16B 155.25(10)
O7B Eu1 C16B 46.42(9)
O1A Eu1 C16B 65.21(10)
O7A Eu1 C1A 109.95(9)
O1B Eu1 C1A 91.18(10)
O6B Eu1 C1A 112.79(10)
O2B Eu1 C1A 156.42(9)
O2A Eu1 C1A 20.22(9)
O6A Eu1 C1A 101.64(10)
O7B Eu1 C1A 66.71(9)
O1A Eu1 C1A 46.04(9)
C16B Eu1 C1A 94.11(10)
O7A Eu1 C1B 108.88(10)
O1B Eu1 C1B 45.88(10)
O6B Eu1 C1B 92.19(10)
O2B Eu1 C1B 19.38(10)
O2A Eu1 C1B 122.18(10)
O6A Eu1 C1B 79.13(10)
O7B Eu1 C1B 96.89(9)
O1A Eu1 C1B 166.98(9)
C16B Eu1 C1B 102.11(10)
C1A Eu1 C1B 137.06(10)
O7A Eu1 C16A 45.39(9)
O1B Eu1 C16A 105.58(9)
O6B Eu1 C16A 120.13(9)
O2B Eu1 C16A 81.05(9)
O2A Eu1 C16A 94.28(9)
O6A Eu1 C16A 19.31(9)
O7B Eu1 C16A 172.58(9)
O1A Eu1 C16A 102.50(9)
C16B Eu1 C16A 136.91(10)
C1A Eu1 C16A 105.87(9)
C1B Eu1 C16A 88.81(9)
N1A O1A Eu1 114.44(19)
C1A O2A Eu1 119.1(2)
C8A O4A C9A 112.8(3)
C16A O6A Eu1 121.8(2)
N4A O7A Eu1 120.42(19)
N1B O1B Eu1 119.3(2)
C1B O2B Eu1 121.8(3)
C16B O6B Eu1 118.6(2)
N4B O7B Eu1 114.17(19)
O1A N1A C5A 122.0(3)
O1A N1A C1A 115.0(3)
C5A N1A C1A 123.0(3)
C6A N2A C7A 120.8(4)
C11A N3A C10A 119.9(3)
O7A N4A C12A 121.2(3)
O7A N4A C16A 115.4(3)
C12A N4A C16A 123.3(3)
O1B N1B C5B 120.7(3)
O1B N1B C1B 116.1(3)
C5B N1B C1B 123.1(4)
C11B N3B C10B 121.1(4)
O7B N4B C12B 121.3(3)
O7B N4B C16B 115.2(3)
C12B N4B C16B 123.5(3)
O2A C1A N1A 118.2(3)
O2A C1A C2A 125.7(4)
N1A C1A C2A 116.0(4)
N1A C1A Eu1 79.8(2)
C2A C1A Eu1 159.9(3)
C3A C2A C1A 121.4(4)
C2A C3A C4A 120.2(4)
C5A C4A C3A 119.9(4)
N1A C5A C4A 119.2(4)
N1A C5A C6A 123.5(3)
C4A C5A C6A 117.3(4)
O3A C6A N2A 124.0(4)
O3A C6A C5A 118.0(4)
N2A C6A C5A 117.9(4)
N2A C7A C8A 110.6(4)
O4A C8A C7A 108.9(4)
O4A C9A C10A 115.4(4)
N3A C10A C9A 113.2(3)
O5A C11A N3A 122.8(4)
O5A C11A C12A 118.1(4)
N3A C11A C12A 119.1(3)
C13A C12A N4A 118.4(4)
C13A C12A C11A 118.2(3)
N4A C12A C11A 123.2(3)
C12A C13A C14A 120.7(4)
C15A C14A C13A 120.0(4)
C14A C15A C16A 120.9(4)
O6A C16A N4A 117.5(3)
O6A C16A C15A 126.0(4)
N4A C16A C15A 116.5(3)
N4A C16A Eu1 78.6(2)
C15A C16A Eu1 164.9(3)
O2B C1B N1B 117.5(4)
O2B C1B C2B 126.4(4)
N1B C1B C2B 116.1(4)
N1B C1B Eu1 78.6(2)
C2B C1B Eu1 165.2(3)
C3B C2B C1B 121.1(5)
C2B C3B C4B 120.8(5)
C3B C4B C5B 120.1(4)
N1B C5B C4B 118.5(5)
N1B C5B C6B 123.0(4)
C4B C5B C6B 118.4(4)
O3B C6B N2B1 122.9(5)
O3B C6B C5B 117.7(5)
N2B1 C6B C5B 119.3(4)
O4B1 C9B1 C10B 111.6(7)
C6B N2B1 C7B1 130.4(5)
C8B1 C7B1 N2B1 109.9(8)
O4B1 C8B1 C7B1 110.1(8)
C9B1 O4B1 C8B1 109.5(9)
O4B2 C8B2 C7B2 114.6(8)
N3B C10B C9B1 112.5(5)
O5B C11B N3B 122.8(4)
O5B C11B C12B 118.7(4)
N3B C11B C12B 118.6(4)
N4B C12B C13B 118.7(4)
N4B C12B C11B 124.0(3)
C13B C12B C11B 117.3(4)
C12B C13B C14B 119.8(4)
C15B C14B C13B 120.5(4)
C14B C15B C16B 121.8(5)
O6B C16B N4B 118.7(3)
O6B C16B C15B 125.9(4)
N4B C16B C15B 115.5(4)
N4B C16B Eu1 79.6(2)
C15B C16B Eu1 160.3(3)
C1S4 N1S C1S2 110.0(4)
C1S4 N1S C1S3 109.2(4)
C1S2 N1S C1S3 108.9(3)
C1S4 N1S C1S1 109.2(4)
C1S2 N1S C1S1 108.9(3)
C1S3 N1S C1S1 110.7(3)

loop_
_geom_bond_atom_site_label_1
_geom_bond_atom_site_label_2
_geom_bond_distance
Eu1 O7A 2.371(2)
Eu1 O1B 2.372(2)
Eu1 O6B 2.380(3)
Eu1 O2B 2.383(3)
Eu1 O2A 2.385(3)
Eu1 O6A 2.394(3)
Eu1 O7B 2.434(2)
Eu1 O1A 2.457(3)
Eu1 C16B 3.178(4)
Eu1 C1A 3.198(4)
Eu1 C1B 3.229(4)
Eu1 C16A 3.242(4)
O1A N1A 1.348(4)
O2A C1A 1.265(5)
O3A C6A 1.217(5)
O4A C8A 1.415(5)
O4A C9A 1.416(5)
O5A C11A 1.227(4)
O6A C16A 1.262(4)
O7A N4A 1.345(4)
O1B N1B 1.349(4)
O2B C1B 1.260(5)
O3B C6B 1.226(5)
O5B C11B 1.219(5)
O6B C16B 1.254(5)
O7B N4B 1.350(4)
N1A C5A 1.362(5)
N1A C1A 1.395(5)
N2A C6A 1.330(5)
N2A C7A 1.462(5)
N3A C11A 1.335(5)
N3A C10A 1.453(5)
N4A C12A 1.375(4)
N4A C16A 1.387(5)
N1B C5B 1.375(5)
N1B C1B 1.387(5)
N3B C11B 1.323(6)
N3B C10B 1.449(6)
N4B C12B 1.371(5)
N4B C16B 1.391(5)
C1A C2A 1.408(6)
C2A C3A 1.359(6)
C3A C4A 1.390(7)
C4A C5A 1.376(6)
C5A C6A 1.514(6)
C7A C8A 1.497(6)
C9A C10A 1.484(6)
C11A C12A 1.504(5)
C12A C13A 1.375(5)
C13A C14A 1.386(6)
C14A C15A 1.375(6)
C15A C16A 1.410(5)
C1B C2B 1.410(6)
C2B C3B 1.363(7)
C3B C4B 1.374(8)
C4B C5B 1.382(7)
C5B C6B 1.509(7)
C6B N2B1 1.327(7)
C9B1 O4B1 1.133(13)
C9B1 C10B 1.458(9)
N2B1 C7B1 1.630(11)
C7B1 C8B1 1.489(15)
C8B1 O4B1 1.406(12)
C8B2 O4B2 1.438(14)
C8B2 C7B2 1.481(17)
C11B C12B 1.505(6)
C12B C13B 1.378(6)
C13B C14B 1.385(7)
C14B C15B 1.358(7)
C15B C16B 1.406(6)
N1S C1S4 1.472(6)
N1S C1S2 1.485(5)
N1S C1S3 1.487(5)
N1S C1S1 1.497(5)
